data_4035668
loop_
_publ_author_name
'Kao, Tzu-Ting'
'Peng, Bo-Kai'
'Liang, Min-Chieh'
'Lee, Chia-Jui'
'Chen, I-Chia'
'Shia, Kak-Shan'
'Wu, Yen-Ku'

_publ_section_title
;
 Temperature-Controlled Thiation of \a-Cyano-\b-Alkynyl Carbonyl
 Derivatives for De Novo Synthesis of 2-Aminothiophenes and Thieno[2,3-
 c]isothiazoles.
;
_journal_issue 23
_journal_name_full 'The Journal of organic chemistry'
_journal_page_first 14688
_journal_page_last 14697
_journal_paper_doi 10.1021/acs.joc.8b01866
_journal_volume 83
_journal_year 2018
_chemical_formula_sum 'C18 H13 N S2'
_chemical_formula_weight 307.41
_space_group_crystal_system triclinic
_space_group_IT_number 2
_space_group_name_Hall '-P 1'
_space_group_name_H-M_alt 'P -1'
_atom_sites_solution_hydrogens geom
_audit_creation_method SHELXL-2014/6
_audit_update_record
;
2017-02-11 deposited with the CCDC.
2017-11-20 downloaded from the CCDC.

2018-10-11 # Formatted by publCIF
;
_cell_angle_alpha 86.119(3)
_cell_angle_beta 83.374(2)
_cell_angle_gamma 71.079(3)
_cell_formula_units_Z 2
_cell_length_a 8.4886(9)
_cell_length_b 8.9588(10)
_cell_length_c 10.1158(11)
_cell_measurement_reflns_used 3976
_cell_measurement_temperature 100(2)
_cell_measurement_theta_max 26.4281
_cell_measurement_theta_min 2.4045
_cell_volume 722.48(14)
_computing_cell_refinement 'SAINT V8.34A (Bruker AXS Inc., 2013)'
_computing_data_collection 'Bruker APEX2'
_computing_data_reduction 'SAINT V8.34A (Bruker AXS Inc., 2013)'
_computing_molecular_graphics 'Bruker SHELXTL'
_computing_publication_material 'Bruker SHELXTL'
_computing_structure_refinement 'SHELXL-2014/6 (Sheldrick, 2014)'
_diffrn_ambient_temperature 100(2)
_diffrn_detector_area_resol_mean 8.3333
_diffrn_measured_fraction_theta_full 0.992
_diffrn_measured_fraction_theta_max 0.991
_diffrn_measurement_device_type 'Bruker APEX-II CCD'
_diffrn_measurement_method '\f and \w scans'
_diffrn_radiation_type MoK\a
_diffrn_radiation_wavelength 0.71073
_diffrn_reflns_av_R_equivalents 0.0266
_diffrn_reflns_av_unetI/netI 0.0239
_diffrn_reflns_Laue_measured_fraction_full 0.992
_diffrn_reflns_Laue_measured_fraction_max 0.991
_diffrn_reflns_limit_h_max 10
_diffrn_reflns_limit_h_min -10
_diffrn_reflns_limit_k_max 11
_diffrn_reflns_limit_k_min -6
_diffrn_reflns_limit_l_max 12
_diffrn_reflns_limit_l_min -12
_diffrn_reflns_number 11493
_diffrn_reflns_point_group_measured_fraction_full 0.992
_diffrn_reflns_point_group_measured_fraction_max 0.991
_diffrn_reflns_theta_full 25.242
_diffrn_reflns_theta_max 26.475
_diffrn_reflns_theta_min 2.028
_exptl_absorpt_coefficient_mu 0.360
_exptl_absorpt_correction_T_max 0.9485
_exptl_absorpt_correction_T_min 0.8446
_exptl_absorpt_correction_type multi-scan
_exptl_absorpt_process_details 'SADABS V2014/4 (Bruker AXS Inc.)'
_exptl_crystal_colour orange
_exptl_crystal_density_diffrn 1.413
_exptl_crystal_density_method 'not measured'
_exptl_crystal_description lump
_exptl_crystal_F_000 320
_exptl_crystal_size_max 0.27
_exptl_crystal_size_mid 0.25
_exptl_crystal_size_min 0.22
_refine_diff_density_max 0.387
_refine_diff_density_min -0.240
_refine_diff_density_rms 0.055
_refine_ls_extinction_method none
_refine_ls_goodness_of_fit_ref 1.053
_refine_ls_hydrogen_treatment constr
_refine_ls_matrix_type full
_refine_ls_number_parameters 190
_refine_ls_number_reflns 2971
_refine_ls_number_restraints 0
_refine_ls_restrained_S_all 1.053
_refine_ls_R_factor_all 0.0400
_refine_ls_R_factor_gt 0.0316
_refine_ls_shift/su_max 0.001
_refine_ls_shift/su_mean 0.000
_refine_ls_structure_factor_coef Fsqd
_refine_ls_weighting_details 'w=1/[\s^2^(Fo^2^)+(0.0483P)^2^+0.2987P] where P=(Fo^2^+2Fc^2^)/3'
_refine_ls_weighting_scheme calc
_refine_ls_wR_factor_gt 0.0818
_refine_ls_wR_factor_ref 0.0871
_reflns_Friedel_coverage 0.000
_reflns_number_gt 2539
_reflns_number_total 2971
_reflns_threshold_expression 'I > 2\s(I)'
_cod_data_source_file jo8b01866_si_002.cif
_cod_data_source_block mo_170128LT_0m
_cod_database_code 4035668
_publcif_datablock.id {7ff4b834-f81a-4f3f-a6ca-11a3cc74fa7d}

_shelx_space_group_comment
;
The symmetry employed for this shelxl refinement is uniquely defined
by the following loop, which should always be used as a source of
symmetry information in preference to the above space-group names.
They are only intended as comments.
;
_shelxl_version_number 2014/6
_publcif_info_exptl_table_max_cols 4
_publcif_info_exptl_table_use_headnotes n

loop_
_space_group_symop_operation_xyz
'x, y, z'
'-x, -y, -z'

loop_
_atom_site_label
_atom_site_type_symbol
_atom_site_fract_x
_atom_site_fract_y
_atom_site_fract_z
_atom_site_U_iso_or_equiv
_atom_site_adp_type
_atom_site_occupancy
_atom_site_site_symmetry_order
_atom_site_calc_flag
_atom_site_refinement_flags_posn
_atom_site_refinement_flags_adp
S1 S 1.03031(5) -0.27747(5) 0.10883(4) 0.01825(12) Uani 1 1 d . .
S2 S 0.66029(5) 0.07490(5) 0.31097(4) 0.02013(12) Uani 1 1 d . .
N1 N 0.93234(17) -0.18796(17) 0.24747(13) 0.0202(3) Uani 1 1 d . .
C1 C 0.9667(2) -0.2382(2) -0.41586(16) 0.0227(4) Uani 1 1 d . .
H1 H 0.9801 -0.2577 -0.5083 0.027 Uiso 1 1 calc R U
C2 C 1.0363(2) -0.3585(2) -0.32595(16) 0.0223(4) Uani 1 1 d . .
H13 H 1.0981 -0.4608 -0.3568 0.027 Uiso 1 1 calc R U
C3 C 1.01621(19) -0.3301(2) -0.19138(16) 0.0189(3) Uani 1 1 d . .
H3 H 1.0650 -0.4133 -0.1306 0.023 Uiso 1 1 calc R U
C4 C 0.92519(18) -0.18085(19) -0.14364(15) 0.0151(3) Uani 1 1 d . .
C5 C 0.90093(18) -0.15389(18) -0.00025(15) 0.0148(3) Uani 1 1 d . .
C6 C 0.78132(18) -0.03914(18) 0.07416(15) 0.0151(3) Uani 1 1 d . .
C7 C 0.63651(19) 0.09651(19) 0.05431(16) 0.0171(3) Uani 1 1 d . .
H4 H 0.5984 0.1324 -0.0304 0.020 Uiso 1 1 calc R U
C8 C 0.56112(19) 0.16679(19) 0.16915(16) 0.0171(3) Uani 1 1 d . .
C9 C 0.40787(19) 0.3084(2) 0.18727(16) 0.0198(3) Uani 1 1 d . .
H5 H 0.3237 0.2799 0.2509 0.024 Uiso 1 1 calc R U
H6 H 0.3598 0.3379 0.1009 0.024 Uiso 1 1 calc R U
C10 C 0.43940(18) 0.45020(19) 0.23759(16) 0.0173(3) Uani 1 1 d . .
C11 C 0.3487(2) 0.5245(2) 0.35097(17) 0.0231(4) Uani 1 1 d . .
H10 H 0.2652 0.4861 0.3976 0.028 Uiso 1 1 calc R U
C12 C 0.3782(2) 0.6540(2) 0.39735(19) 0.0281(4) Uani 1 1 d . .
H9 H 0.3160 0.7029 0.4759 0.034 Uiso 1 1 calc R U
C13 C 0.4979(2) 0.7123(2) 0.32972(18) 0.0252(4) Uani 1 1 d . .
H2 H 0.5180 0.8013 0.3614 0.030 Uiso 1 1 calc R U
C14 C 0.8080(2) -0.06637(19) 0.21142(15) 0.0173(3) Uani 1 1 d . .
C15 C 0.5881(2) 0.6405(2) 0.21584(17) 0.0226(4) Uani 1 1 d . .
H8 H 0.6703 0.6804 0.1689 0.027 Uiso 1 1 calc R U
C16 C 0.55931(19) 0.5102(2) 0.16971(17) 0.0209(3) Uani 1 1 d . .
H7 H 0.6219 0.4615 0.0912 0.025 Uiso 1 1 calc R U
C17 C 0.8561(2) -0.0599(2) -0.23503(16) 0.0184(3) Uani 1 1 d . .
H11 H 0.7945 0.0428 -0.2048 0.022 Uiso 1 1 calc R U
C18 C 0.8774(2) -0.0893(2) -0.36975(16) 0.0217(4) Uani 1 1 d . .
H12 H 0.8301 -0.0063 -0.4312 0.026 Uiso 1 1 calc R U

loop_
_atom_site_aniso_label
_atom_site_aniso_U_11
_atom_site_aniso_U_22
_atom_site_aniso_U_33
_atom_site_aniso_U_23
_atom_site_aniso_U_13
_atom_site_aniso_U_12
S1 0.0207(2) 0.0143(2) 0.0198(2) 0.00078(15) -0.00555(15) -0.00485(16)
S2 0.0264(2) 0.0173(2) 0.0182(2) -0.00398(15) -0.00173(15) -0.00845(17)
N1 0.0258(7) 0.0167(7) 0.0199(7) -0.0011(5) -0.0052(5) -0.0081(6)
C1 0.0217(8) 0.0296(10) 0.0175(7) -0.0022(7) -0.0002(6) -0.0093(7)
C2 0.0201(8) 0.0201(9) 0.0239(8) -0.0058(7) 0.0011(6) -0.0027(7)
C3 0.0159(7) 0.0175(8) 0.0225(8) 0.0017(6) -0.0027(6) -0.0044(6)
C4 0.0130(7) 0.0157(8) 0.0192(7) -0.0001(6) -0.0021(6) -0.0083(6)
C5 0.0161(7) 0.0116(7) 0.0201(7) 0.0017(6) -0.0036(6) -0.0087(6)
C6 0.0176(7) 0.0126(8) 0.0188(7) -0.0010(6) -0.0013(6) -0.0100(6)
C7 0.0179(7) 0.0152(8) 0.0209(7) 0.0001(6) -0.0040(6) -0.0087(6)
C8 0.0182(7) 0.0151(8) 0.0217(8) -0.0022(6) -0.0031(6) -0.0098(6)
C9 0.0166(7) 0.0180(9) 0.0264(8) -0.0051(7) -0.0013(6) -0.0071(7)
C10 0.0145(7) 0.0136(8) 0.0236(8) -0.0011(6) -0.0046(6) -0.0032(6)
C11 0.0211(8) 0.0189(9) 0.0302(9) -0.0053(7) 0.0029(7) -0.0085(7)
C12 0.0274(9) 0.0211(9) 0.0355(10) -0.0116(8) 0.0036(7) -0.0074(7)
C13 0.0242(8) 0.0122(8) 0.0409(10) -0.0037(7) -0.0090(7) -0.0055(7)
C14 0.0225(8) 0.0142(8) 0.0193(7) -0.0012(6) -0.0025(6) -0.0115(6)
C15 0.0188(8) 0.0179(9) 0.0332(9) 0.0020(7) -0.0052(7) -0.0083(7)
C16 0.0166(7) 0.0208(9) 0.0261(8) -0.0040(7) -0.0003(6) -0.0069(7)
C17 0.0209(8) 0.0141(8) 0.0215(8) 0.0012(6) -0.0020(6) -0.0079(6)
C18 0.0237(8) 0.0211(9) 0.0205(8) 0.0050(7) -0.0039(6) -0.0081(7)

loop_
_atom_type_symbol
_atom_type_description
_atom_type_scat_dispersion_real
_atom_type_scat_dispersion_imag
_atom_type_scat_source
C C 0.0033 0.0016 'International Tables Vol C Tables 4.2.6.8 and 6.1.1.4'
H H 0.0000 0.0000 'International Tables Vol C Tables 4.2.6.8 and 6.1.1.4'
N N 0.0061 0.0033 'International Tables Vol C Tables 4.2.6.8 and 6.1.1.4'
S S 0.1246 0.1234 'International Tables Vol C Tables 4.2.6.8 and 6.1.1.4'

loop_
_geom_angle_atom_site_label_1
_geom_angle_atom_site_label_2
_geom_angle_atom_site_label_3
_geom_angle
N1 S1 C5 97.17(7)
C14 S2 C8 90.29(7)
C14 N1 S1 106.53(11)
C2 C1 C18 119.37(15)
C2 C1 H1 120.3
C18 C1 H1 120.3
C3 C2 C1 120.21(16)
C3 C2 H13 119.9
C1 C2 H13 119.9
C2 C3 C4 120.94(15)
C2 C3 H3 119.5
C4 C3 H3 119.5
C3 C4 C17 118.53(14)
C3 C4 C5 120.24(14)
C17 C4 C5 121.22(15)
C6 C5 C4 130.93(14)
C6 C5 S1 107.24(11)
C4 C5 S1 121.82(12)
C5 C6 C14 109.65(14)
C5 C6 C7 138.88(14)
C14 C6 C7 111.45(14)
C8 C7 C6 112.72(14)
C8 C7 H4 123.6
C6 C7 H4 123.6
C7 C8 C9 127.68(15)
C7 C8 S2 113.65(12)
C9 C8 S2 118.67(12)
C8 C9 C10 113.99(13)
C8 C9 H5 108.8
C10 C9 H5 108.8
C8 C9 H6 108.8
C10 C9 H6 108.8
H5 C9 H6 107.6
C11 C10 C16 118.53(16)
C11 C10 C9 120.92(14)
C16 C10 C9 120.54(14)
C10 C11 C12 120.87(16)
C10 C11 H10 119.6
C12 C11 H10 119.6
C13 C12 C11 120.19(17)
C13 C12 H9 119.9
C11 C12 H9 119.9
C15 C13 C12 119.60(17)
C15 C13 H2 120.2
C12 C13 H2 120.2
N1 C14 C6 119.39(15)
N1 C14 S2 128.73(12)
C6 C14 S2 111.87(12)
C13 C15 C16 120.26(16)
C13 C15 H8 119.9
C16 C15 H8 119.9
C15 C16 C10 120.55(16)
C15 C16 H7 119.7
C10 C16 H7 119.7
C18 C17 C4 120.15(16)
C18 C17 H11 119.9
C4 C17 H11 119.9
C17 C18 C1 120.80(16)
C17 C18 H12 119.6
C1 C18 H12 119.6

loop_
_geom_bond_atom_site_label_1
_geom_bond_atom_site_label_2
_geom_bond_distance
S1 N1 1.6590(14)
S1 C5 1.7249(15)
S2 C14 1.7436(17)
S2 C8 1.7646(16)
N1 C14 1.313(2)
C1 C2 1.384(2)
C1 C18 1.386(3)
C1 H1 0.9500
C2 C3 1.383(2)
C2 H13 0.9500
C3 C4 1.396(2)
C3 H3 0.9500
C4 C17 1.396(2)
C4 C5 1.467(2)
C5 C6 1.380(2)
C6 C14 1.425(2)
C6 C7 1.443(2)
C7 C8 1.350(2)
C7 H4 0.9500
C8 C9 1.497(2)
C9 C10 1.511(2)
C9 H5 0.9900
C9 H6 0.9900
C10 C11 1.385(2)
C10 C16 1.393(2)
C11 C12 1.386(3)
C11 H10 0.9500
C12 C13 1.381(3)
C12 H9 0.9500
C13 C15 1.380(2)
C13 H2 0.9500
C15 C16 1.388(2)
C15 H8 0.9500
C16 H7 0.9500
C17 C18 1.386(2)
C17 H11 0.9500
C18 H12 0.9500

loop_
_publcif_info_datablock.id
_publcif_info_datablock.publ_exptl
_publcif_info_datablock.publ_geom
_publcif_info_datablock.structure
{7ff4b834-f81a-4f3f-a6ca-11a3cc74fa7d} y y y

loop_
_publcif_info_exptl_table_extra_item
sin_theta_over_lambda_max

loop_
_publcif_info_tables.block_id
_publcif_info_tables.reference_item
{7ff4b834-f81a-4f3f-a6ca-11a3cc74fa7d} '_publcif_info_datablock.publ_exptl'

loop_
_publcif_info_cif.paper_type
EE
